data_4327672
loop_
_publ_author_name
'Alessandro Fumagalli'
'Mascia Bianchi'
'Maria Carlotta Malatesta'
'Gianfranco Ciani'
'Massimo Moret'
'Angelo Sironi'

_publ_section_title
;
 Mixed Ruthenium-Rhodium Carbonyl Cluster Complexes. Synthesis of the
 Anions [Ru3Rh(CO)13]- and [RuRh3(CO)12]- and Crystal Structures of Their
 [N(PPh3)2]+ Salts 1
;
_journal_name_full 'Inorganic Chemistry'
_journal_page_first 1324
_journal_page_last 1328
_journal_paper_doi 10.1021/ic970862+
_journal_volume 37
_journal_year 1998
_chemical_formula_sum 'C49 H30 N O13 P2 Rh Ru3'
_chemical_formula_weight 1308.80
_chemical_name_systematic
;
 ?
;
_space_group_IT_number 2
_symmetry_cell_setting triclinic
_symmetry_space_group_name_Hall '-P 1'
_symmetry_space_group_name_H-M 'P -1'
_atom_sites_solution_hydrogens geom
_atom_sites_solution_primary direct
_atom_sites_solution_secondary difmap
_audit_creation_method SHELXL
_cell_angle_alpha 110.53(1)
_cell_angle_beta 99.79(2)
_cell_angle_gamma 91.85(2)
_cell_formula_units_Z 2
_cell_length_a 9.827(2)
_cell_length_b 14.911(2)
_cell_length_c 18.735(3)
_cell_measurement_temperature 293(2)
_cell_volume 2520.9(8)
_computing_structure_refinement SHELXL-93
_computing_structure_solution SIR92
_diffrn_ambient_temperature 293(2)
_diffrn_measurement_method 'w scan'
_diffrn_radiation_monochromator graphite
_diffrn_radiation_source 'fine-focus sealed tube'
_diffrn_radiation_type MoK\a
_diffrn_radiation_wavelength 0.71073
_diffrn_reflns_av_R_equivalents 0.0112
_diffrn_reflns_av_sigmaI/netI 0.0128
_diffrn_reflns_limit_h_max 11
_diffrn_reflns_limit_h_min -11
_diffrn_reflns_limit_k_max 16
_diffrn_reflns_limit_k_min -17
_diffrn_reflns_limit_l_max 22
_diffrn_reflns_limit_l_min 0
_diffrn_reflns_number 8800
_diffrn_reflns_theta_max 25
_diffrn_reflns_theta_min 3
_diffrn_standards_decay_% 3%
_exptl_absorpt_coefficient_mu 1.329
_exptl_absorpt_correction_T_max 1.00
_exptl_absorpt_correction_T_min 0.71
_exptl_absorpt_correction_type psi-scan
_exptl_crystal_density_diffrn 1.724
_exptl_crystal_F_000 1284
_exptl_crystal_size_max 0.23
_exptl_crystal_size_mid 0.20
_exptl_crystal_size_min 0.19
_refine_diff_density_max 2.060
_refine_diff_density_min -0.646
_refine_diff_density_rms 0.073
_refine_ls_extinction_method none
_refine_ls_goodness_of_fit_all 1.026
_refine_ls_goodness_of_fit_obs 1.026
_refine_ls_matrix_type full
_refine_ls_number_parameters 622
_refine_ls_number_reflns 7257
_refine_ls_number_restraints 0
_refine_ls_restrained_S_all 1.090
_refine_ls_restrained_S_obs 1.026
_refine_ls_R_factor_all 0.0347
_refine_ls_R_factor_obs 0.0342
_refine_ls_shift/esd_max 0.052
_refine_ls_shift/esd_mean 0.005
_refine_ls_structure_factor_coef Fsqd
_refine_ls_weighting_details 'w=1/[s^2^(Fo^2^)+(0.0557P)^2^+3.7112P] where P=(Fo^2^+2Fc^2^)/3'
_refine_ls_weighting_scheme calc
_refine_ls_wR_factor_all 0.0983
_refine_ls_wR_factor_obs 0.0926
_reflns_number_observed 7257
_reflns_number_total 7272
_reflns_observed_criterion I>3s(I)
_cod_data_source_file ic9708622B_1.cif
_cod_data_source_block fu6
_cod_depositor_comments
;
The following automatic conversions were performed:

'_refine_ls_weighting_scheme' value
'w=1/[s^2^(Fo^2^)+(0.0557P)^2^+3.7112P] where P=(Fo^2^+2Fc^2^)/3' was
changed to 'calc'. New tag '_refine_ls_weighting_details' was
created. The value of the new tag was set to
'w=1/[s^2^(Fo^2^)+(0.0557P)^2^+3.7112P] where P=(Fo^2^+2Fc^2^)/3'.

Automatic conversion script
Id: cif_fix_values 3143 2015-03-26 13:38:13Z robertas 
;
_cod_original_cell_volume 2520.9(7)
_cod_database_code 4327672
_exptl_absorpt_correction_nazim 3
_diffrn_measurement_domega '1.0 + 0.35 tan q'
_diffrn_measurement_rtime 60

loop_
_symmetry_equiv_pos_as_xyz
'x, y, z'
'-x, -y, -z'

loop_
_atom_site_aniso_label
_atom_site_aniso_U_11
_atom_site_aniso_U_22
_atom_site_aniso_U_33
_atom_site_aniso_U_23
_atom_site_aniso_U_13
_atom_site_aniso_U_12
Rh 0.0653(2) 0.0511(2) 0.0586(2) 0.0263(2) 0.0237(2) 0.0113(2)
Ru1 0.0563(2) 0.0662(2) 0.0531(2) 0.0259(2) 0.0253(2) 0.0147(2)
Ru2 0.0591(2) 0.0542(2) 0.0585(2) 0.0308(2) 0.0130(2) 0.0016(2)
Ru3 0.0498(2) 0.0974(3) 0.0535(2) 0.0354(2) 0.0147(2) 0.0028(2)
C1 0.123(5) 0.058(3) 0.091(4) 0.031(3) 0.032(4) 0.010(3)
O1 0.254(8) 0.059(3) 0.146(5) 0.021(3) 0.058(5) 0.012(4)
C11 0.072(4) 0.075(4) 0.119(5) 0.039(3) 0.040(3) 0.017(3)
O11 0.063(3) 0.141(5) 0.242(8) 0.066(5) 0.055(4) 0.010(3)
C12 0.097(4) 0.135(6) 0.074(4) 0.055(4) 0.045(3) 0.064(4)
O12 0.179(6) 0.242(7) 0.070(3) 0.084(4) 0.057(3) 0.130(5)
C13 0.082(3) 0.062(3) 0.064(3) 0.017(2) 0.027(3) 0.007(3)
O13 0.133(4) 0.067(3) 0.097(3) 0.016(2) 0.047(3) 0.017(2)
C21 0.089(4) 0.062(3) 0.066(3) 0.022(3) 0.014(3) -0.024(3)
O21 0.158(5) 0.117(4) 0.066(3) 0.021(2) 0.034(3) -0.058(3)
C22 0.068(3) 0.052(3) 0.072(3) 0.025(2) 0.005(2) -0.005(2)
O22 0.071(2) 0.079(3) 0.131(4) 0.042(3) 0.014(2) 0.013(2)
C23 0.080(3) 0.079(4) 0.062(3) 0.034(3) 0.010(3) -0.007(3)
O23 0.110(3) 0.069(2) 0.096(3) 0.030(2) 0.002(2) -0.031(2)
C31 0.068(3) 0.135(6) 0.088(4) 0.069(4) 0.023(3) 0.008(4)
O31 0.100(3) 0.183(5) 0.144(5) 0.121(5) 0.025(3) 0.032(4)
C32 0.069(3) 0.106(4) 0.064(3) 0.035(3) 0.021(3) 0.000(3)
O32 0.090(3) 0.160(5) 0.102(3) 0.057(3) 0.041(3) -0.019(3)
C33 0.068(3) 0.130(6) 0.063(4) 0.028(4) 0.016(3) -0.001(3)
O33 0.098(3) 0.171(5) 0.077(3) 0.003(3) 0.018(3) -0.023(3)
CB1 0.095(4) 0.078(3) 0.085(4) 0.051(3) 0.050(3) 0.036(3)
OB1 0.206(6) 0.106(3) 0.124(4) 0.086(3) 0.097(4) 0.074(4)
CB2 0.060(3) 0.056(3) 0.082(3) 0.035(3) 0.016(3) 0.004(2)
OB2 0.069(3) 0.082(3) 0.130(4) 0.052(3) -0.009(2) -0.007(2)
CB3 0.070(3) 0.088(4) 0.062(3) 0.035(3) 0.026(3) 0.019(3)
OB3 0.089(3) 0.127(4) 0.075(3) 0.034(2) 0.045(2) 0.025(2)
P1 0.0400(5) 0.0464(5) 0.0412(5) 0.0079(4) 0.0109(4) 0.0014(4)
P2 0.0482(5) 0.0438(5) 0.0442(5) 0.0176(4) 0.0159(4) 0.0072(4)
N 0.059(2) 0.052(2) 0.043(2) 0.013(2) 0.015(2) 0.008(2)
C111 0.037(2) 0.061(2) 0.039(2) 0.012(2) 0.007(2) 0.000(2)
C112 0.063(3) 0.063(3) 0.050(2) 0.018(2) 0.013(2) 0.010(2)
C113 0.082(4) 0.073(3) 0.075(3) 0.036(3) 0.010(3) 0.013(3)
C114 0.068(3) 0.110(5) 0.077(4) 0.057(4) 0.017(3) 0.012(3)
C115 0.072(3) 0.119(5) 0.055(3) 0.039(3) 0.024(2) 0.013(3)
C116 0.063(3) 0.080(3) 0.050(3) 0.017(2) 0.019(2) 0.011(2)
C121 0.047(2) 0.055(2) 0.050(2) 0.010(2) 0.011(2) -0.004(2)
C122 0.052(3) 0.069(3) 0.079(3) 0.015(3) 0.013(2) -0.005(2)
C123 0.056(3) 0.097(4) 0.093(4) 0.019(4) 0.006(3) -0.021(3)
C124 0.096(5) 0.083(4) 0.092(5) 0.001(4) 0.005(4) -0.040(4)
C125 0.098(5) 0.077(4) 0.135(6) -0.033(4) 0.025(5) -0.015(4)
C126 0.068(3) 0.077(4) 0.114(5) -0.026(4) 0.031(3) -0.012(3)
C131 0.042(2) 0.050(2) 0.045(2) 0.004(2) 0.008(2) 0.005(2)
C132 0.045(2) 0.071(3) 0.073(3) 0.019(3) 0.007(2) -0.002(2)
C133 0.044(3) 0.096(4) 0.104(4) 0.027(4) 0.007(3) 0.002(3)
C134 0.048(3) 0.110(5) 0.089(4) 0.021(4) 0.004(3) 0.021(3)
C135 0.081(4) 0.087(4) 0.083(4) 0.032(3) 0.024(3) 0.040(3)
C136 0.065(3) 0.068(3) 0.077(3) 0.024(3) 0.030(3) 0.023(2)
C211 0.051(2) 0.040(2) 0.045(2) 0.014(2) 0.015(2) 0.001(2)
C212 0.068(3) 0.062(3) 0.065(3) 0.033(2) 0.029(2) 0.019(2)
C213 0.077(3) 0.074(3) 0.072(3) 0.034(3) 0.041(3) 0.014(3)
C214 0.055(3) 0.074(3) 0.077(3) 0.021(3) 0.028(2) 0.010(2)
C215 0.061(3) 0.084(4) 0.086(4) 0.041(3) 0.019(3) 0.026(3)
C216 0.055(3) 0.064(3) 0.069(3) 0.035(2) 0.018(2) 0.012(2)
C221 0.049(2) 0.048(2) 0.041(2) 0.015(2) 0.012(2) 0.007(2)
C222 0.057(3) 0.063(3) 0.048(2) 0.020(2) 0.015(2) -0.001(2)
C223 0.061(3) 0.073(3) 0.070(3) 0.023(3) 0.017(2) -0.011(2)
C224 0.061(3) 0.070(3) 0.063(3) 0.010(2) 0.006(2) -0.007(2)
C225 0.076(3) 0.087(4) 0.045(3) 0.007(3) 0.006(2) 0.000(3)
C226 0.068(3) 0.081(3) 0.046(2) 0.024(2) 0.014(2) -0.002(2)
C231 0.071(3) 0.054(3) 0.070(3) 0.033(2) 0.030(2) 0.021(2)
C232 0.084(4) 0.052(3) 0.114(5) 0.036(3) 0.038(3) 0.016(3)
C233 0.121(6) 0.062(4) 0.169(7) 0.058(4) 0.059(6) 0.020(4)
C234 0.137(7) 0.091(5) 0.171(8) 0.084(6) 0.068(6) 0.049(5)
C235 0.107(5) 0.126(6) 0.121(6) 0.072(5) 0.033(5) 0.059(5)
C236 0.090(4) 0.086(4) 0.082(4) 0.044(3) 0.024(3) 0.037(3)

loop_
_atom_site_label
_atom_site_type_symbol
_atom_site_fract_x
_atom_site_fract_y
_atom_site_fract_z
_atom_site_U_iso_or_equiv
_atom_site_thermal_displace_type
_atom_site_occupancy
_atom_site_calc_flag
_atom_site_refinement_flags
Rh Rh -0.08440(4) 0.73139(3) 0.30428(2) 0.05497(11) Uani 1 d .
Ru1 Ru -0.04030(4) 0.59263(3) 0.17109(2) 0.05529(11) Uani 1 d .
Ru2 Ru -0.05569(4) 0.55125(3) 0.30781(2) 0.05429(11) Uani 1 d .
Ru3 Ru -0.30184(4) 0.59211(3) 0.22139(2) 0.06419(13) Uani 1 d .
C1 C -0.0530(8) 0.8635(4) 0.3655(4) 0.088(2) Uani 1 d .
O1 O -0.0353(8) 0.9410(4) 0.4036(4) 0.155(3) Uani 1 d .
C11 C 0.1520(6) 0.6187(4) 0.1794(4) 0.085(2) Uani 1 d .
O11 O 0.2669(5) 0.6338(4) 0.1842(4) 0.147(2) Uani 1 d .
C12 C -0.0917(7) 0.5832(5) 0.0655(4) 0.092(2) Uani 1 d .
O12 O -0.1221(7) 0.5718(5) 0.0023(3) 0.149(3) Uani 1 d .
C13 C -0.0226(6) 0.4590(4) 0.1499(3) 0.0693(13) Uani 1 d .
O13 O -0.0067(5) 0.3793(3) 0.1285(3) 0.0996(13) Uani 1 d .
C21 C -0.0963(6) 0.5651(4) 0.4063(3) 0.0736(14) Uani 1 d .
O21 O -0.1203(6) 0.5723(4) 0.4650(3) 0.117(2) Uani 1 d .
C22 C 0.1058(6) 0.4873(3) 0.3169(3) 0.0647(12) Uani 1 d .
O22 O 0.2012(4) 0.4464(3) 0.3210(3) 0.0932(12) Uani 1 d .
C23 C -0.1907(6) 0.4402(4) 0.2539(3) 0.0719(14) Uani 1 d .
O23 O -0.2528(5) 0.3673(3) 0.2303(3) 0.0946(13) Uani 1 d .
C31 C -0.4011(6) 0.6729(6) 0.1762(4) 0.088(2) Uani 1 d .
O31 O -0.4611(5) 0.7216(5) 0.1506(3) 0.125(2) Uani 1 d .
C32 C -0.4519(6) 0.5459(5) 0.2561(3) 0.0775(15) Uani 1 d .
O32 O -0.5412(5) 0.5182(4) 0.2751(3) 0.113(2) Uani 1 d .
C33 C -0.3182(6) 0.4894(6) 0.1234(4) 0.088(2) Uani 1 d .
O33 O -0.3451(5) 0.4267(5) 0.0657(3) 0.128(2) Uani 1 d .
CB1 C -0.0741(6) 0.7423(4) 0.2004(3) 0.075(2) Uani 1 d .
OB1 O -0.0812(7) 0.8017(4) 0.1741(3) 0.124(2) Uani 1 d .
CB2 C 0.0806(5) 0.6847(3) 0.3583(3) 0.0634(12) Uani 1 d .
OB2 O 0.1887(4) 0.7149(3) 0.3935(3) 0.0937(13) Uani 1 d .
CB3 C -0.2663(5) 0.7061(4) 0.3332(3) 0.0691(13) Uani 1 d .
OB3 O -0.3196(4) 0.7393(3) 0.3866(2) 0.0937(13) Uani 1 d .
P1 P 0.35138(10) 0.09654(7) 0.16627(6) 0.0444(2) Uani 1 d .
P2 P 0.31648(11) 0.16307(7) 0.33081(6) 0.0440(2) Uani 1 d .
N N 0.2969(4) 0.1529(3) 0.2427(2) 0.0523(8) Uani 1 d .
C111 C 0.3489(4) 0.1727(3) 0.1107(2) 0.0473(9) Uani 1 d .
C112 C 0.3281(5) 0.2688(3) 0.1420(3) 0.0586(11) Uani 1 d .
H112 H 0.3120(5) 0.2943(3) 0.1925(3) 0.070 Uiso 1 calc R
C113 C 0.3310(6) 0.3273(4) 0.0989(3) 0.0747(14) Uani 1 d .
H113 H 0.3170(6) 0.3919(4) 0.1203(3) 0.090 Uiso 1 calc R
C114 C 0.3547(6) 0.2896(5) 0.0244(3) 0.078(2) Uani 1 d .
H114 H 0.3585(6) 0.3293(5) -0.0042(3) 0.094 Uiso 1 calc R
C115 C 0.3726(6) 0.1951(5) -0.0077(3) 0.078(2) Uani 1 d .
H115 H 0.3870(6) 0.1701(5) -0.0585(3) 0.094 Uiso 1 calc R
C116 C 0.3698(5) 0.1357(4) 0.0342(3) 0.0651(12) Uani 1 d .
H116 H 0.3819(5) 0.0709(4) 0.0116(3) 0.078 Uiso 1 calc R
C121 C 0.2372(4) -0.0098(3) 0.1074(2) 0.0532(10) Uani 1 d .
C122 C 0.0993(5) -0.0083(4) 0.1087(3) 0.0700(13) Uani 1 d .
H122 H 0.0678(5) 0.0461(4) 0.1416(3) 0.084 Uiso 1 calc R
C123 C 0.0050(6) -0.0860(5) 0.0620(4) 0.088(2) Uani 1 d .
H123 H -0.0888(6) -0.0838(5) 0.0641(4) 0.105 Uiso 1 calc R
C124 C 0.0491(7) -0.1650(5) 0.0135(4) 0.101(2) Uani 1 d .
H124 H -0.0141(7) -0.2175(5) -0.0177(4) 0.121 Uiso 1 calc R
C125 C 0.1851(8) -0.1678(5) 0.0102(5) 0.123(3) Uani 1 d .
H125 H 0.2146(8) -0.2223(5) -0.0237(5) 0.148 Uiso 1 calc R
C126 C 0.2823(6) -0.0901(4) 0.0569(4) 0.102(2) Uani 1 d .
H126 H 0.3757(6) -0.0925(4) 0.0540(4) 0.122 Uiso 1 calc R
C131 C 0.5261(4) 0.0631(3) 0.1805(2) 0.0497(10) Uani 1 d .
C132 C 0.6353(5) 0.1158(4) 0.1700(3) 0.0658(12) Uani 1 d .
H132 H 0.6180(5) 0.1659(4) 0.1521(3) 0.079 Uiso 1 calc R
C133 C 0.7696(5) 0.0935(5) 0.1864(4) 0.085(2) Uani 1 d .
H133 H 0.8425(5) 0.1277(5) 0.1782(4) 0.102 Uiso 1 calc R
C134 C 0.7959(6) 0.0218(5) 0.2144(4) 0.087(2) Uani 1 d .
H134 H 0.8869(6) 0.0085(5) 0.2263(4) 0.105 Uiso 1 calc R
C135 C 0.6909(6) -0.0306(5) 0.2251(3) 0.082(2) Uani 1 d .
H135 H 0.7101(6) -0.0794(5) 0.2444(3) 0.098 Uiso 1 calc R
C136 C 0.5541(5) -0.0108(4) 0.2071(3) 0.0680(13) Uani 1 d .
H136 H 0.4816(5) -0.0476(4) 0.2130(3) 0.082 Uiso 1 calc R
C211 C 0.1536(4) 0.1869(3) 0.3620(2) 0.0453(9) Uani 1 d .
C212 C 0.1155(5) 0.1565(3) 0.4178(3) 0.0603(11) Uani 1 d .
H212 H 0.1735(5) 0.1206(3) 0.4392(3) 0.072 Uiso 1 calc R
C213 C -0.0082(6) 0.1788(4) 0.4423(3) 0.0688(13) Uani 1 d .
H213 H -0.0337(6) 0.1567(4) 0.4792(3) 0.083 Uiso 1 calc R
C214 C -0.0924(5) 0.2325(4) 0.4129(3) 0.0681(13) Uani 1 d .
H214 H -0.1751(5) 0.2479(4) 0.4300(3) 0.082 Uiso 1 calc R
C215 C -0.0550(5) 0.2641(4) 0.3577(3) 0.0732(14) Uani 1 d .
H215 H -0.1125(5) 0.3017(4) 0.3379(3) 0.088 Uiso 1 calc R
C216 C 0.0662(5) 0.2409(3) 0.3313(3) 0.0586(11) Uani 1 d .
H216 H 0.0894(5) 0.2615(3) 0.2931(3) 0.070 Uiso 1 calc R
C221 C 0.4409(4) 0.2628(3) 0.3912(2) 0.0461(9) Uani 1 d .
C222 C 0.5203(5) 0.3102(3) 0.3585(3) 0.0553(10) Uani 1 d .
H222 H 0.5103(5) 0.2898(3) 0.3047(3) 0.066 Uiso 1 calc R
C223 C 0.6135(5) 0.3872(4) 0.4051(3) 0.0686(13) Uani 1 d .
H223 H 0.6665(5) 0.4186(4) 0.3826(3) 0.082 Uiso 1 calc R
C224 C 0.6300(5) 0.4187(4) 0.4843(3) 0.0693(13) Uani 1 d .
H224 H 0.6932(5) 0.4714(4) 0.5152(3) 0.083 Uiso 1 calc R
C225 C 0.5541(6) 0.3729(4) 0.5174(3) 0.0748(14) Uani 1 d .
H225 H 0.5671(6) 0.3933(4) 0.5713(3) 0.090 Uiso 1 calc R
C226 C 0.4564(5) 0.2952(4) 0.4714(3) 0.0648(12) Uani 1 d .
H226 H 0.4021(5) 0.2655(4) 0.4945(3) 0.078 Uiso 1 calc R
C231 C 0.3682(5) 0.0568(3) 0.3492(3) 0.0597(11) Uani 1 d .
C232 C 0.2754(6) -0.0261(4) 0.3141(4) 0.079(2) Uani 1 d .
H232 H 0.1895(6) -0.0240(4) 0.2851(4) 0.095 Uiso 1 calc R
C233 C 0.3110(9) -0.1107(5) 0.3224(5) 0.109(2) Uani 1 d .
H233 H 0.2490(9) -0.1659(5) 0.2989(5) 0.131 Uiso 1 calc R
C234 C 0.4345(10) -0.1140(6) 0.3641(6) 0.117(3) Uani 1 d .
H234 H 0.4574(10) -0.1719(6) 0.3689(6) 0.141 Uiso 1 calc R
C235 C 0.5265(9) -0.0349(6) 0.3993(5) 0.108(2) Uani 1 d .
H235 H 0.6113(9) -0.0387(6) 0.4283(5) 0.129 Uiso 1 calc R
C236 C 0.4943(6) 0.0542(5) 0.3920(3) 0.081(2) Uani 1 d .
H236 H 0.5571(6) 0.1090(5) 0.4157(3) 0.097 Uiso 1 calc R

loop_
_atom_type_symbol
_atom_type_description
_atom_type_scat_dispersion_real
_atom_type_scat_dispersion_imag
_atom_type_scat_source
C C 0.0033 0.0016 'International Tables Vol C Tables 4.2.6.8 and 6.1.1.4'
H H 0.0000 0.0000 'International Tables Vol C Tables 4.2.6.8 and 6.1.1.4'
N N 0.0061 0.0033 'International Tables Vol C Tables 4.2.6.8 and 6.1.1.4'
O O 0.0106 0.0060 'International Tables Vol C Tables 4.2.6.8 and 6.1.1.4'
P P 0.1023 0.0942 'International Tables Vol C Tables 4.2.6.8 and 6.1.1.4'
Ru Ru -1.2594 0.8363 'International Tables Vol C Tables 4.2.6.8 and 6.1.1.4'
Rh Rh -1.1178 0.9187 'International Tables Vol C Tables 4.2.6.8 and 6.1.1.4'

loop_
_geom_angle_atom_site_label_1
_geom_angle_atom_site_label_2
_geom_angle_atom_site_label_3
_geom_angle
_geom_angle_publ_flag
C1 Rh CB3 96.9(3) y
C1 Rh CB1 97.9(2) y
CB3 Rh CB1 122.1(2) y
C1 Rh CB2 98.9(3) y
CB3 Rh CB2 114.2(2) y
CB1 Rh CB2 118.0(2) y
C1 Rh Ru2 143.6(2) y
CB3 Rh Ru2 80.5(2) y
CB1 Rh Ru2 114.3(2) y
CB2 Rh Ru2 51.75(14) y
C1 Rh Ru1 144.7(2) y
CB3 Rh Ru1 113.4(2) y
CB1 Rh Ru1 51.2(2) y
CB2 Rh Ru1 85.1(2) y
Ru2 Rh Ru1 63.12(2) y
C1 Rh Ru3 139.8(2) y
CB3 Rh Ru3 50.6(2) y
CB1 Rh Ru3 85.1(2) y
CB2 Rh Ru3 115.01(14) y
Ru2 Rh Ru3 63.28(2) y
Ru1 Rh Ru3 63.29(2) y
C11 Ru1 C12 96.0(3) y
C11 Ru1 C13 91.6(2) y
C12 Ru1 C13 96.8(3) y
C11 Ru1 CB1 92.4(2) y
C12 Ru1 CB1 85.6(3) y
C13 Ru1 CB1 175.1(2) y
C11 Ru1 Rh 101.1(2) y
C12 Ru1 Rh 129.8(2) y
C13 Ru1 Rh 129.1(2) y
CB1 Ru1 Rh 47.11(14) y
C11 Ru1 Ru2 103.1(2) y
C12 Ru1 Ru2 157.3(2) y
C13 Ru1 Ru2 70.8(2) y
CB1 Ru1 Ru2 105.44(14) y
Rh Ru1 Ru2 58.34(2) y
C11 Ru1 Ru3 158.0(2) y
C12 Ru1 Ru3 103.8(2) y
C13 Ru1 Ru3 95.4(2) y
CB1 Ru1 Ru3 79.83(14) y
Rh Ru1 Ru3 58.70(2) y
Ru2 Ru1 Ru3 60.16(2) y
C22 Ru2 C21 96.7(2) y
C22 Ru2 C23 99.1(2) y
C21 Ru2 C23 93.1(2) y
C22 Ru2 CB2 86.8(2) y
C21 Ru2 CB2 91.0(2) y
C23 Ru2 CB2 172.4(2) y
C22 Ru2 Rh 130.03(14) y
C21 Ru2 Rh 101.9(2) y
C23 Ru2 Rh 125.3(2) y
CB2 Ru2 Rh 47.39(13) y
C22 Ru2 Ru1 100.8(2) y
C21 Ru2 Ru1 159.6(2) y
C23 Ru2 Ru1 94.37(15) y
CB2 Ru2 Ru1 79.70(14) y
Rh Ru2 Ru1 58.55(2) y
C22 Ru2 Ru3 153.4(2) y
C21 Ru2 Ru3 105.9(2) y
C23 Ru2 Ru3 66.5(2) y
CB2 Ru2 Ru3 106.18(13) y
Rh Ru2 Ru3 58.82(2) y
Ru1 Ru2 Ru3 60.29(2) y
C31 Ru3 C33 92.9(3) y
C31 Ru3 C32 97.7(2) y
C33 Ru3 C32 98.1(3) y
C31 Ru3 CB3 90.1(3) y
C33 Ru3 CB3 175.5(2) y
C32 Ru3 CB3 84.8(2) y
C31 Ru3 Rh 94.2(2) y
C33 Ru3 Rh 129.8(2) y
C32 Ru3 Rh 129.7(2) y
CB3 Ru3 Rh 46.43(14) y
C31 Ru3 Ru2 151.5(2) y
C33 Ru3 Ru2 100.8(2) y
C32 Ru3 Ru2 104.7(2) y
CB3 Ru3 Ru2 75.02(14) y
Rh Ru3 Ru2 57.90(2) y
C31 Ru3 Ru1 102.4(2) y
C33 Ru3 Ru1 72.0(2) y
C32 Ru3 Ru1 157.8(2) y
CB3 Ru3 Ru1 104.07(14) y
Rh Ru3 Ru1 58.00(2) y
Ru2 Ru3 Ru1 59.55(2) y
O1 C1 Rh 177.8(6) y
O11 C11 Ru1 179.7(7) y
O12 C12 Ru1 175.8(7) y
O13 C13 Ru1 170.9(5) y
O21 C21 Ru2 179.2(5) y
O22 C22 Ru2 178.1(5) y
O23 C23 Ru2 166.7(5) y
O31 C31 Ru3 178.7(6) y
O32 C32 Ru3 178.7(5) y
O33 C33 Ru3 171.3(6) y
OB1 CB1 Rh 137.1(5) y
OB1 CB1 Ru1 141.2(5) y
Rh CB1 Ru1 81.7(2) y
OB2 CB2 Rh 137.8(4) y
OB2 CB2 Ru2 141.2(4) y
Rh CB2 Ru2 80.9(2) y
OB3 CB3 Rh 136.3(5) y
OB3 CB3 Ru3 140.7(5) y
Rh CB3 Ru3 83.0(2) y
N P1 C111 107.7(2) ?
N P1 C121 111.0(2) ?
C111 P1 C121 106.8(2) ?
N P1 C131 115.7(2) ?
C111 P1 C131 106.8(2) ?
C121 P1 C131 108.5(2) ?
N P2 C221 110.9(2) ?
N P2 C211 108.6(2) ?
C221 P2 C211 107.4(2) ?
N P2 C231 114.4(2) ?
C221 P2 C231 108.5(2) ?
C211 P2 C231 106.8(2) ?
P1 N P2 140.6(2) ?
C112 C111 C116 118.6(4) ?
C112 C111 P1 121.3(3) ?
C116 C111 P1 120.1(4) ?
C113 C112 C111 120.4(5) ?
C113 C112 H112 119.8(3) ?
C111 C112 H112 119.8(3) ?
C114 C113 C112 119.8(5) ?
C114 C113 H113 120.1(4) ?
C112 C113 H113 120.1(3) ?
C115 C114 C113 120.4(5) ?
C115 C114 H114 119.8(3) ?
C113 C114 H114 119.8(4) ?
C114 C115 C116 120.6(5) ?
C114 C115 H115 119.7(3) ?
C116 C115 H115 119.7(3) ?
C115 C116 C111 120.1(5) ?
C115 C116 H116 120.0(3) ?
C111 C116 H116 120.0(3) ?
C122 C121 C126 118.7(4) ?
C122 C121 P1 118.4(4) ?
C126 C121 P1 122.7(4) ?
C121 C122 C123 121.4(5) ?
C121 C122 H122 119.3(3) ?
C123 C122 H122 119.3(4) ?
C124 C123 C122 119.9(6) ?
C124 C123 H123 120.1(4) ?
C122 C123 H123 120.1(4) ?
C123 C124 C125 120.0(6) ?
C123 C124 H124 120.0(4) ?
C125 C124 H124 120.0(4) ?
C124 C125 C126 121.1(6) ?
C124 C125 H125 119.4(4) ?
C126 C125 H125 119.4(4) ?
C121 C126 C125 118.9(6) ?
C121 C126 H126 120.6(3) ?
C125 C126 H126 120.6(4) ?
C136 C131 C132 119.1(4) ?
C136 C131 P1 120.3(4) ?
C132 C131 P1 120.5(4) ?
C133 C132 C131 119.8(5) ?
C133 C132 H132 120.1(4) ?
C131 C132 H132 120.1(3) ?
C134 C133 C132 120.4(6) ?
C134 C133 H133 119.8(3) ?
C132 C133 H133 119.8(4) ?
C135 C134 C133 120.9(5) ?
C135 C134 H134 119.5(4) ?
C133 C134 H134 119.5(3) ?
C134 C135 C136 119.6(6) ?
C134 C135 H135 120.2(4) ?
C136 C135 H135 120.2(4) ?
C131 C136 C135 120.2(5) ?
C131 C136 H136 119.9(3) ?
C135 C136 H136 119.9(4) ?
C212 C211 C216 118.7(4) ?
C212 C211 P2 122.0(3) ?
C216 C211 P2 119.2(3) ?
C211 C212 C213 120.5(4) ?
C211 C212 H212 119.7(3) ?
C213 C212 H212 119.7(3) ?
C214 C213 C212 120.5(5) ?
C214 C213 H213 119.7(3) ?
C212 C213 H213 119.7(3) ?
C213 C214 C215 119.5(5) ?
C213 C214 H214 120.2(3) ?
C215 C214 H214 120.2(3) ?
C214 C215 C216 120.8(5) ?
C214 C215 H215 119.6(3) ?
C216 C215 H215 119.6(3) ?
C215 C216 C211 119.8(4) ?
C215 C216 H216 120.1(3) ?
C211 C216 H216 120.1(2) ?
C222 C221 C226 119.0(4) ?
C222 C221 P2 120.5(3) ?
C226 C221 P2 120.5(3) ?
C223 C222 C221 120.1(4) ?
C223 C222 H222 120.0(3) ?
C221 C222 H222 120.0(3) ?
C224 C223 C222 121.1(5) ?
C224 C223 H223 119.5(3) ?
C222 C223 H223 119.5(3) ?
C225 C224 C223 119.7(5) ?
C225 C224 H224 120.1(3) ?
C223 C224 H224 120.1(3) ?
C224 C225 C226 120.5(5) ?
C224 C225 H225 119.7(3) ?
C226 C225 H225 119.7(3) ?
C221 C226 C225 119.6(5) ?
C221 C226 H226 120.2(3) ?
C225 C226 H226 120.2(3) ?
C236 C231 C232 120.3(5) ?
C236 C231 P2 122.9(4) ?
C232 C231 P2 116.8(4) ?
C233 C232 C231 119.9(6) ?
C233 C232 H232 120.1(5) ?
C231 C232 H232 120.1(3) ?
C234 C233 C232 120.3(7) ?
C234 C233 H233 119.8(5) ?
C232 C233 H233 119.8(5) ?
C233 C234 C235 121.3(7) ?
C233 C234 H234 119.4(5) ?
C235 C234 H234 119.4(4) ?
C234 C235 C236 120.3(7) ?
C234 C235 H235 119.8(4) ?
C236 C235 H235 119.8(5) ?
C231 C236 C235 117.9(7) ?
C231 C236 H236 121.0(3) ?
C235 C236 H236 121.0(5) ?

loop_
_geom_bond_atom_site_label_1
_geom_bond_atom_site_label_2
_geom_bond_distance
_geom_bond_publ_flag
Rh C1 1.884(6) y
Rh CB3 2.014(5) y
Rh CB1 2.028(5) y
Rh CB2 2.037(5) y
Rh Ru2 2.7324(6) y
Rh Ru1 2.7385(7) y
Rh Ru3 2.7592(10) y
Ru1 C11 1.886(6) y
Ru1 C12 1.910(6) y
Ru1 C13 1.911(6) y
Ru1 CB1 2.155(5) y
Ru1 Ru2 2.8633(6) y
Ru1 Ru3 2.8846(8) y
Ru2 C22 1.892(6) y
Ru2 C21 1.896(6) y
Ru2 C23 1.937(6) y
Ru2 CB2 2.173(5) y
Ru2 Ru3 2.8809(8) y
Ru3 C31 1.905(7) y
Ru3 C33 1.911(7) y
Ru3 C32 1.910(6) y
Ru3 CB3 2.148(6) y
C1 O1 1.114(7) y
C11 O11 1.126(7) y
C12 O12 1.121(7) y
C13 O13 1.138(6) y
C21 O21 1.132(6) y
C22 O22 1.140(6) y
C23 O23 1.130(6) y
C31 O31 1.132(7) y
C32 O32 1.120(6) y
C33 O33 1.136(8) y
CB1 OB1 1.152(6) y
CB2 OB2 1.135(6) y
CB3 OB3 1.171(6) y
P1 N 1.577(3) ?
P1 C111 1.789(4) ?
P1 C121 1.796(4) ?
P1 C131 1.806(4) ?
P2 N 1.582(4) ?
P2 C221 1.794(4) ?
P2 C211 1.799(4) ?
P2 C231 1.807(4) ?
C111 C112 1.381(6) ?
C111 C116 1.397(6) ?
C112 C113 1.383(7) ?
C112 H112 0.93 ?
C113 C114 1.374(8) ?
C113 H113 0.93 ?
C114 C115 1.355(8) ?
C114 H114 0.93 ?
C115 C116 1.376(8) ?
C115 H115 0.93 ?
C116 H116 0.93 ?
C121 C122 1.360(6) ?
C121 C126 1.381(7) ?
C122 C123 1.382(7) ?
C122 H122 0.93 ?
C123 C124 1.348(9) ?
C123 H123 0.93 ?
C124 C125 1.349(10) ?
C124 H124 0.93 ?
C125 C126 1.397(8) ?
C125 H125 0.93 ?
C126 H126 0.93 ?
C131 C136 1.376(7) ?
C131 C132 1.390(6) ?
C132 C133 1.382(7) ?
C132 H132 0.93 ?
C133 C134 1.359(9) ?
C133 H133 0.93 ?
C134 C135 1.358(9) ?
C134 H134 0.93 ?
C135 C136 1.397(7) ?
C135 H135 0.93 ?
C136 H136 0.93 ?
C211 C212 1.377(6) ?
C211 C216 1.385(6) ?
C212 C213 1.381(7) ?
C212 H212 0.93 ?
C213 C214 1.351(7) ?
C213 H213 0.93 ?
C214 C215 1.374(7) ?
C214 H214 0.93 ?
C215 C216 1.374(7) ?
C215 H215 0.93 ?
C216 H216 0.93 ?
C221 C222 1.384(6) ?
C221 C226 1.387(6) ?
C222 C223 1.370(7) ?
C222 H222 0.93 ?
C223 C224 1.368(7) ?
C223 H223 0.93 ?
C224 C225 1.353(8) ?
C224 H224 0.93 ?
C225 C226 1.398(7) ?
C225 H225 0.93 ?
C226 H226 0.93 ?
C231 C236 1.366(7) ?
C231 C232 1.394(7) ?
C232 C233 1.374(8) ?
C232 H232 0.93 ?
C233 C234 1.340(11) ?
C233 H233 0.93 ?
C234 C235 1.353(11) ?
C234 H234 0.93 ?
C235 C236 1.421(9) ?
C235 H235 0.93 ?
C236 H236 0.93 ?
